data_4135316
loop_
_publ_author_name
'Chen, Wenchao'
'Ang, Esther Cai Xia'
'Tan, Siu Min'
'Chua, Zhijie'
'Ren, Jingyun'
'Yang, Ziqi'
'Teng, Bo'
'Lee, Richmond'
'Lu, Haihua'
'Tan, Choon-Hong'

_publ_section_title
;
 Enantioselective Addition-Alkylation of \a,\b-Unsaturated Carbonyls via
 Bisguanidinium Silicate Ion Pair Catalysis
;
_journal_name_full 'Journal of the American Chemical Society'
_journal_paper_doi 10.1021/jacs.0c00183
_journal_year 2020
_chemical_absolute_configuration ad
_chemical_formula_sum 'C26 H19 N O2'
_chemical_formula_weight 377.42
_space_group_crystal_system monoclinic
_space_group_IT_number 4
_space_group_name_Hall 'P 2yb'
_space_group_name_H-M_alt 'P 1 21 1'
_atom_sites_solution_hydrogens geom
_atom_sites_solution_primary 'Dual Space'
_audit_creation_method SHELXL-2017/1
_cell_angle_alpha 90
_cell_angle_beta 91.787(2)
_cell_angle_gamma 90
_cell_formula_units_Z 4
_cell_length_a 9.3925(7)
_cell_length_b 22.0153(17)
_cell_length_c 9.7818(7)
_cell_measurement_reflns_used 9877
_cell_measurement_temperature 100(2)
_cell_measurement_theta_max 70.15
_cell_measurement_theta_min 4.71
_cell_volume 2021.7(3)
_computing_cell_refinement 'APEX3 v2018.1-0 (Bruker AXS)'
_computing_data_collection 'APEX3 (Bruker AXS)'
_computing_data_reduction 'SAINT V8.32B (Bruker AXS Inc., 2014)'
_computing_molecular_graphics 'Bruker SHELXTL'
_computing_publication_material 'Bruker SHELXTL'
_computing_structure_refinement 'SHELXL--2014 (Sheldrick 2014)'
_computing_structure_solution 'SHELXT--(Sheldrick 2015)'
_diffrn_ambient_temperature 100(2)
_diffrn_measured_fraction_theta_full 1.000
_diffrn_measured_fraction_theta_max 0.999
_diffrn_measurement_device_type 'Bruker D8 venture'
_diffrn_measurement_method '\f and \w scans'
_diffrn_radiation_type CuK\a
_diffrn_radiation_wavelength 1.54178
_diffrn_reflns_av_R_equivalents 0.0258
_diffrn_reflns_av_unetI/netI 0.0142
_diffrn_reflns_Laue_measured_fraction_full 1.000
_diffrn_reflns_Laue_measured_fraction_max 0.999
_diffrn_reflns_limit_h_max 11
_diffrn_reflns_limit_h_min -11
_diffrn_reflns_limit_k_max 26
_diffrn_reflns_limit_k_min -25
_diffrn_reflns_limit_l_max 11
_diffrn_reflns_limit_l_min -11
_diffrn_reflns_number 90357
_diffrn_reflns_point_group_measured_fraction_full 0.992
_diffrn_reflns_point_group_measured_fraction_max 0.989
_diffrn_reflns_theta_full 67.679
_diffrn_reflns_theta_max 70.195
_diffrn_reflns_theta_min 4.016
_diffrn_source 'Microfocus Sealed Tube'
_exptl_absorpt_coefficient_mu 0.619
_exptl_absorpt_correction_T_max 0.8644
_exptl_absorpt_correction_T_min 0.7929
_exptl_absorpt_correction_type multi-scan
_exptl_absorpt_process_details 'Sadabs, (Sheldrick 2012)'
_exptl_crystal_colour Colourless
_exptl_crystal_density_diffrn 1.240
_exptl_crystal_density_meas ?
_exptl_crystal_density_method 'Not Measured'
_exptl_crystal_description Block
_exptl_crystal_F_000 792
_exptl_crystal_size_max 0.374
_exptl_crystal_size_mid 0.238
_exptl_crystal_size_min 0.170
_refine_diff_density_max 0.196
_refine_diff_density_min -0.214
_refine_diff_density_rms 0.046
_refine_ls_abs_structure_details
; 
 Flack x determined using 3630 quotients [(I+)-(I-)]/[(I+)+(I-)] 
 (Parsons, Flack and Wagner, Acta Cryst. B69 (2013) 249-259). 
;
_refine_ls_abs_structure_Flack -0.01(11)
_refine_ls_extinction_method none
_refine_ls_goodness_of_fit_ref 1.027
_refine_ls_hydrogen_treatment constr
_refine_ls_matrix_type full
_refine_ls_number_parameters 523
_refine_ls_number_reflns 7612
_refine_ls_number_restraints 1
_refine_ls_restrained_S_all 1.027
_refine_ls_R_factor_all 0.0303
_refine_ls_R_factor_gt 0.0303
_refine_ls_shift/su_max 0.000
_refine_ls_shift/su_mean 0.000
_refine_ls_structure_factor_coef Fsqd
_refine_ls_weighting_details 'w=1/[\s^2^(Fo^2^)+(0.0546P)^2^+0.3593P] where P=(Fo^2^+2Fc^2^)/3'
_refine_ls_weighting_scheme calc
_refine_ls_wR_factor_gt 0.0793
_refine_ls_wR_factor_ref 0.0794
_reflns_Friedel_coverage 0.927
_reflns_Friedel_fraction_full 0.984
_reflns_Friedel_fraction_max 0.979
_reflns_number_gt 7603
_reflns_number_total 7612
_reflns_threshold_expression 'I > 2\s(I)'
_cod_data_source_file ja0c00183_si_006.cif
_cod_data_source_block K178
_cod_depositor_comments
;
The following automatic conversions were performed:

data item '_exptl_absorpt_correction_type' value 'Multi-scan' was
changed to 'multi-scan' in accordance with the
/home/data/users/saulius/crontab/automatic-downloads/rss-feeds/ACS/lib/dictionaries/cif_core.dic
dictionary named 'cif_core.dic' version 2.4.2 last updated on
2011-04-26.

data item '_exptl_crystal_density_meas' value 'Not Measured' was
changed to '?' -- the value is perceived as not measured.

Automatic conversion script
Id: cif_fix_values 7556 2019-12-06 15:28:31Z antanas 
;
_cod_original_sg_symbol_H-M 'P 21'
_cod_database_code 4135316
_shelx_shelxl_version_number 2017/1
_shelx_space_group_comment
; 
The symmetry employed for this shelxl refinement is uniquely defined 
by the following loop, which should always be used as a source of 
symmetry information in preference to the above space-group names. 
They are only intended as comments. 
;
_shelx_estimated_absorpt_t_min 0.801
_shelx_estimated_absorpt_t_max 0.902
_computing_bruker_data_scaling 'SADABS V2018/1 (Bruker AXS Inc.)'

loop_
_space_group_symop_operation_xyz
'x, y, z'
'-x, y+1/2, -z'

loop_
_atom_site_label
_atom_site_type_symbol
_atom_site_fract_x
_atom_site_fract_y
_atom_site_fract_z
_atom_site_U_iso_or_equiv
_atom_site_adp_type
_atom_site_occupancy
_atom_site_site_symmetry_order
_atom_site_calc_flag
_atom_site_refinement_flags_posn
_atom_site_refinement_flags_adp
_atom_site_refinement_flags_occupancy
_atom_site_disorder_assembly
_atom_site_disorder_group
O1 O 0.03709(13) 0.24854(6) 0.54857(12) 0.0193(3) Uani 1 1 d . . . . .
O2 O -0.08657(16) 0.36284(6) 0.23623(13) 0.0266(3) Uani 1 1 d . . . . .
O3 O 0.43776(13) 0.74645(6) 0.44196(13) 0.0208(3) Uani 1 1 d . . . . .
O4 O 0.62194(17) 0.64451(7) 0.14585(15) 0.0338(4) Uani 1 1 d . . . . .
N1 N 0.07893(18) 0.24914(8) 0.06034(17) 0.0269(3) Uani 1 1 d . . . . .
N2 N 0.42592(19) 0.74755(9) -0.04845(17) 0.0289(4) Uani 1 1 d . . . . .
C1 C -0.02502(18) 0.30340(8) 0.57803(18) 0.0182(3) Uani 1 1 d . . . . .
C2 C -0.0407(2) 0.31702(9) 0.71538(19) 0.0211(4) Uani 1 1 d . . . . .
H2 H -0.008803 0.289054 0.783668 0.025 Uiso 1 1 calc R U . . .
C3 C -0.1030(2) 0.37157(9) 0.75302(19) 0.0248(4) Uani 1 1 d . . . . .
C4 C -0.1477(2) 0.41262(9) 0.6504(2) 0.0268(4) Uani 1 1 d . . . . .
H4 H -0.189038 0.450254 0.675252 0.032 Uiso 1 1 calc R U . . .
C5 C -0.1323(2) 0.39905(9) 0.5146(2) 0.0237(4) Uani 1 1 d . . . . .
H5 H -0.162726 0.427397 0.446502 0.028 Uiso 1 1 calc R U . . .
C6 C -0.07209(19) 0.34367(8) 0.47575(18) 0.0194(3) Uani 1 1 d . . . . .
C7 C -0.06226(19) 0.32787(8) 0.32960(18) 0.0194(4) Uani 1 1 d . . . . .
C8 C -0.02283(19) 0.26098(8) 0.30506(18) 0.0182(4) Uani 1 1 d . . . . .
C9 C 0.09486(18) 0.24491(8) 0.41400(17) 0.0183(3) Uani 1 1 d . . . . .
H9 H 0.129475 0.202653 0.397697 0.022 Uiso 1 1 calc R U . . .
C10 C 0.21377(19) 0.28776(8) 0.40046(18) 0.0198(4) Uani 1 1 d . . . . .
C11 C 0.29665(19) 0.32809(9) 0.38276(18) 0.0207(4) Uani 1 1 d . . . . .
C12 C 0.39622(19) 0.37605(9) 0.35805(19) 0.0212(4) Uani 1 1 d . . . . .
C13 C 0.3807(2) 0.43252(9) 0.4210(2) 0.0259(4) Uani 1 1 d . . . . .
H13 H 0.306341 0.438861 0.483056 0.031 Uiso 1 1 calc R U . . .
C14 C 0.4743(2) 0.47932(10) 0.3928(2) 0.0312(4) Uani 1 1 d . . . . .
H14 H 0.465633 0.517418 0.437368 0.037 Uiso 1 1 calc R U . . .
C15 C 0.5806(2) 0.47039(10) 0.2991(3) 0.0348(5) Uani 1 1 d . . . . .
H15 H 0.642387 0.502910 0.277460 0.042 Uiso 1 1 calc R U . . .
C16 C 0.5968(2) 0.41449(11) 0.2374(2) 0.0338(5) Uani 1 1 d . . . . .
H16 H 0.670453 0.408564 0.174385 0.041 Uiso 1 1 calc R U . . .
C17 C 0.5058(2) 0.36695(9) 0.2673(2) 0.0263(4) Uani 1 1 d . . . . .
H17 H 0.518234 0.328311 0.226117 0.032 Uiso 1 1 calc R U . . .
C18 C 0.03480(19) 0.25435(8) 0.16736(18) 0.0197(4) Uani 1 1 d . . . . .
C19 C -0.16104(19) 0.22242(8) 0.31815(18) 0.0195(3) Uani 1 1 d . . . . .
H19A H -0.199160 0.229122 0.410154 0.023 Uiso 1 1 calc R U . . .
H19B H -0.233185 0.237277 0.250180 0.023 Uiso 1 1 calc R U . . .
C20 C -0.14110(19) 0.15494(8) 0.29728(18) 0.0195(4) Uani 1 1 d . . . . .
C21 C -0.1615(2) 0.12918(9) 0.16803(19) 0.0226(4) Uani 1 1 d . . . . .
H21 H -0.185720 0.154450 0.092087 0.027 Uiso 1 1 calc R U . . .
C22 C -0.1468(2) 0.06708(9) 0.1489(2) 0.0275(4) Uani 1 1 d . . . . .
H22 H -0.160507 0.050063 0.060214 0.033 Uiso 1 1 calc R U . . .
C23 C -0.1120(2) 0.02984(9) 0.2595(2) 0.0288(4) Uani 1 1 d . . . . .
H23 H -0.103131 -0.012760 0.246705 0.035 Uiso 1 1 calc R U . . .
C24 C -0.0902(2) 0.05473(10) 0.3881(2) 0.0302(4) Uani 1 1 d . . . . .
H24 H -0.064891 0.029284 0.463439 0.036 Uiso 1 1 calc R U . . .
C25 C -0.1052(2) 0.11713(9) 0.40753(19) 0.0248(4) Uani 1 1 d . . . . .
H25 H -0.090844 0.133989 0.496296 0.030 Uiso 1 1 calc R U . . .
C26 C -0.1205(3) 0.38690(12) 0.9014(2) 0.0370(5) Uani 1 1 d . . . . .
H26A H -0.166016 0.426767 0.908788 0.055 Uiso 1 1 calc R U . . .
H26B H -0.180048 0.356047 0.943739 0.055 Uiso 1 1 calc R U . . .
H26C H -0.026792 0.387877 0.948324 0.055 Uiso 1 1 calc R U . . .
C27 C 0.52102(18) 0.69725(8) 0.47829(18) 0.0190(3) Uani 1 1 d . . . . .
C28 C 0.5333(2) 0.68375(9) 0.61715(19) 0.0222(4) Uani 1 1 d . . . . .
H28 H 0.481334 0.706734 0.680903 0.027 Uiso 1 1 calc R U . . .
C29 C 0.6216(2) 0.63673(9) 0.66297(19) 0.0242(4) Uani 1 1 d . . . . .
C30 C 0.6978(2) 0.60325(9) 0.5673(2) 0.0241(4) Uani 1 1 d . . . . .
H30 H 0.758915 0.571295 0.597756 0.029 Uiso 1 1 calc R U . . .
C31 C 0.6846(2) 0.61635(9) 0.42975(19) 0.0223(4) Uani 1 1 d . . . . .
H31 H 0.736808 0.593349 0.366190 0.027 Uiso 1 1 calc R U . . .
C32 C 0.59483(19) 0.66333(8) 0.38261(18) 0.0203(4) Uani 1 1 d . . . . .
C33 C 0.58255(19) 0.67758(9) 0.23562(19) 0.0217(4) Uani 1 1 d . . . . .
C34 C 0.52004(19) 0.74094(9) 0.20584(18) 0.0201(4) Uani 1 1 d . . . . .
C35 C 0.39074(18) 0.74920(9) 0.30044(18) 0.0200(4) Uani 1 1 d . . . . .
H35 H 0.346960 0.789914 0.282141 0.024 Uiso 1 1 calc R U . . .
C36 C 0.28361(19) 0.70202(9) 0.26972(19) 0.0209(4) Uani 1 1 d . . . . .
C37 C 0.20405(19) 0.66122(8) 0.24093(18) 0.0207(4) Uani 1 1 d . . . . .
C38 C 0.11365(19) 0.60975(8) 0.21274(18) 0.0195(4) Uani 1 1 d . . . . .
C39 C 0.1631(2) 0.55195(9) 0.2492(2) 0.0249(4) Uani 1 1 d . . . . .
H39 H 0.255345 0.547279 0.290419 0.030 Uiso 1 1 calc R U . . .
C40 C 0.0778(2) 0.50135(9) 0.2255(2) 0.0260(4) Uani 1 1 d . . . . .
H40 H 0.111002 0.462206 0.252118 0.031 Uiso 1 1 calc R U . . .
C41 C -0.0563(2) 0.50793(9) 0.16289(19) 0.0238(4) Uani 1 1 d . . . . .
H41 H -0.114632 0.473283 0.146349 0.029 Uiso 1 1 calc R U . . .
C42 C -0.10466(19) 0.56510(9) 0.12466(19) 0.0232(4) Uani 1 1 d . . . . .
H42 H -0.195724 0.569322 0.080666 0.028 Uiso 1 1 calc R U . . .
C43 C -0.0215(2) 0.61639(9) 0.14991(18) 0.0213(4) Uani 1 1 d . . . . .
H43 H -0.055962 0.655523 0.124805 0.026 Uiso 1 1 calc R U . . .
C44 C 0.46787(19) 0.74423(9) 0.06252(19) 0.0225(4) Uani 1 1 d . . . . .
C45 C 0.6429(2) 0.78772(10) 0.2334(2) 0.0254(4) Uani 1 1 d . . . . .
H45A H 0.664698 0.788981 0.333048 0.030 Uiso 1 1 calc R U . . .
H45B H 0.729186 0.772995 0.188262 0.030 Uiso 1 1 calc R U . . .
C46 C 0.61162(19) 0.85167(9) 0.18455(19) 0.0240(4) Uani 1 1 d . . . . .
C47 C 0.6706(2) 0.87225(10) 0.0640(2) 0.0288(4) Uani 1 1 d . . . . .
H47 H 0.728409 0.845744 0.012865 0.035 Uiso 1 1 calc R U . . .
C48 C 0.6458(3) 0.93096(10) 0.0179(2) 0.0344(5) Uani 1 1 d . . . . .
H48 H 0.686087 0.944436 -0.064631 0.041 Uiso 1 1 calc R U . . .
C49 C 0.5620(3) 0.97004(10) 0.0925(3) 0.0359(5) Uani 1 1 d . . . . .
H49 H 0.544769 1.010290 0.061134 0.043 Uiso 1 1 calc R U . . .
C50 C 0.5037(3) 0.95008(11) 0.2128(3) 0.0374(5) Uani 1 1 d . . . . .
H50 H 0.446695 0.976745 0.264334 0.045 Uiso 1 1 calc R U . . .
C51 C 0.5286(2) 0.89112(10) 0.2583(2) 0.0298(4) Uani 1 1 d . . . . .
H51 H 0.488181 0.877726 0.340921 0.036 Uiso 1 1 calc R U . . .
C52 C 0.6379(3) 0.62328(11) 0.8137(2) 0.0355(5) Uani 1 1 d . . . . .
H52A H 0.703371 0.589036 0.827792 0.053 Uiso 1 1 calc R U . . .
H52B H 0.676106 0.659132 0.861511 0.053 Uiso 1 1 calc R U . . .
H52C H 0.544785 0.612913 0.849749 0.053 Uiso 1 1 calc R U . . .

loop_
_atom_site_aniso_label
_atom_site_aniso_U_11
_atom_site_aniso_U_22
_atom_site_aniso_U_33
_atom_site_aniso_U_23
_atom_site_aniso_U_13
_atom_site_aniso_U_12
O1 0.0238(6) 0.0178(6) 0.0163(6) 0.0022(5) 0.0015(5) 0.0010(5)
O2 0.0389(8) 0.0218(7) 0.0190(6) 0.0030(5) 0.0004(5) 0.0060(6)
O3 0.0216(6) 0.0225(6) 0.0183(6) -0.0021(5) 0.0000(5) 0.0031(5)
O4 0.0394(8) 0.0418(9) 0.0202(7) -0.0040(6) 0.0004(6) 0.0159(7)
N1 0.0327(9) 0.0263(8) 0.0218(8) -0.0026(7) 0.0053(7) -0.0028(7)
N2 0.0324(9) 0.0311(9) 0.0229(9) 0.0034(7) -0.0053(7) -0.0069(7)
C1 0.0180(8) 0.0168(8) 0.0198(8) -0.0005(7) -0.0002(7) -0.0027(7)
C2 0.0210(8) 0.0246(9) 0.0178(8) 0.0010(7) -0.0008(6) -0.0037(7)
C3 0.0258(9) 0.0294(10) 0.0191(9) -0.0041(7) 0.0000(7) -0.0033(8)
C4 0.0331(10) 0.0211(10) 0.0261(10) -0.0060(8) 0.0009(8) 0.0034(8)
C5 0.0290(10) 0.0204(9) 0.0217(9) 0.0000(7) -0.0018(7) 0.0021(7)
C6 0.0222(8) 0.0179(8) 0.0182(8) -0.0009(7) 0.0009(6) -0.0009(7)
C7 0.0213(8) 0.0183(9) 0.0185(8) -0.0002(7) -0.0004(6) 0.0010(7)
C8 0.0211(8) 0.0169(9) 0.0166(8) -0.0013(6) 0.0011(7) 0.0000(7)
C9 0.0198(8) 0.0180(8) 0.0172(8) 0.0004(7) 0.0014(6) 0.0010(7)
C10 0.0204(8) 0.0206(9) 0.0183(8) 0.0002(7) -0.0004(7) 0.0031(7)
C11 0.0207(8) 0.0229(9) 0.0185(8) 0.0008(7) -0.0008(6) 0.0031(7)
C12 0.0193(8) 0.0219(9) 0.0219(9) 0.0024(7) -0.0048(7) 0.0002(7)
C13 0.0215(9) 0.0252(10) 0.0307(10) -0.0020(8) -0.0032(7) 0.0037(7)
C14 0.0273(10) 0.0226(10) 0.0431(12) -0.0025(9) -0.0091(8) 0.0003(8)
C15 0.0243(10) 0.0292(11) 0.0507(14) 0.0037(10) -0.0031(9) -0.0085(8)
C16 0.0222(10) 0.0392(12) 0.0402(12) 0.0016(10) 0.0031(8) -0.0045(9)
C17 0.0228(9) 0.0274(10) 0.0287(10) -0.0026(8) 0.0001(7) -0.0017(8)
C18 0.0230(8) 0.0171(8) 0.0191(9) 0.0000(7) 0.0008(7) -0.0003(7)
C19 0.0192(8) 0.0200(9) 0.0192(8) -0.0006(7) 0.0016(7) -0.0012(7)
C20 0.0170(8) 0.0214(9) 0.0202(8) -0.0004(7) 0.0036(6) -0.0029(7)
C21 0.0255(9) 0.0237(9) 0.0186(9) 0.0013(7) 0.0012(7) -0.0042(7)
C22 0.0329(10) 0.0256(10) 0.0242(10) -0.0050(8) 0.0037(8) -0.0069(8)
C23 0.0336(10) 0.0189(9) 0.0341(11) -0.0010(8) 0.0046(8) -0.0032(8)
C24 0.0378(11) 0.0240(10) 0.0285(10) 0.0066(8) -0.0005(8) -0.0036(8)
C25 0.0319(10) 0.0247(10) 0.0177(8) -0.0005(7) 0.0001(7) -0.0041(8)
C26 0.0466(13) 0.0426(13) 0.0218(10) -0.0082(9) 0.0021(9) 0.0052(10)
C27 0.0174(8) 0.0193(9) 0.0202(9) -0.0009(7) 0.0003(6) -0.0031(7)
C28 0.0239(9) 0.0235(9) 0.0193(9) -0.0021(7) 0.0024(7) -0.0032(7)
C29 0.0279(9) 0.0234(9) 0.0211(9) 0.0014(7) -0.0019(7) -0.0069(7)
C30 0.0271(9) 0.0195(9) 0.0256(9) 0.0024(7) -0.0032(7) -0.0021(7)
C31 0.0229(9) 0.0206(9) 0.0233(9) -0.0023(7) 0.0005(7) -0.0019(7)
C32 0.0207(8) 0.0210(9) 0.0191(8) -0.0008(7) -0.0003(7) -0.0017(7)
C33 0.0189(8) 0.0260(10) 0.0202(9) -0.0012(7) 0.0004(7) 0.0020(7)
C34 0.0189(8) 0.0239(9) 0.0175(8) 0.0011(7) -0.0009(6) -0.0014(7)
C35 0.0195(8) 0.0204(9) 0.0199(9) 0.0001(7) -0.0020(7) 0.0005(7)
C36 0.0194(8) 0.0221(9) 0.0213(9) 0.0004(7) 0.0006(7) 0.0026(7)
C37 0.0209(8) 0.0214(9) 0.0198(8) 0.0012(7) 0.0017(7) 0.0034(7)
C38 0.0209(8) 0.0208(9) 0.0169(8) -0.0017(7) 0.0022(6) -0.0003(7)
C39 0.0240(9) 0.0243(10) 0.0260(9) 0.0023(7) -0.0031(7) 0.0023(7)
C40 0.0329(10) 0.0188(9) 0.0264(10) 0.0017(7) 0.0023(8) 0.0025(8)
C41 0.0267(9) 0.0222(9) 0.0228(9) -0.0040(7) 0.0066(7) -0.0056(7)
C42 0.0195(8) 0.0280(10) 0.0222(9) -0.0033(7) 0.0013(7) 0.0000(7)
C43 0.0209(8) 0.0220(9) 0.0211(8) 0.0000(7) 0.0035(7) 0.0029(7)
C44 0.0216(8) 0.0229(9) 0.0231(10) 0.0025(7) 0.0001(7) -0.0020(7)
C45 0.0203(9) 0.0322(11) 0.0234(9) 0.0023(8) -0.0039(7) -0.0055(8)
C46 0.0209(9) 0.0283(10) 0.0226(9) -0.0023(7) -0.0037(7) -0.0089(7)
C47 0.0299(10) 0.0296(11) 0.0273(10) -0.0017(8) 0.0048(8) -0.0087(8)
C48 0.0394(12) 0.0336(12) 0.0306(11) 0.0029(9) 0.0052(9) -0.0127(9)
C49 0.0393(12) 0.0227(10) 0.0457(13) 0.0018(9) 0.0007(10) -0.0090(9)
C50 0.0361(12) 0.0280(11) 0.0486(13) -0.0102(10) 0.0099(10) -0.0075(9)
C51 0.0315(10) 0.0308(11) 0.0275(10) -0.0051(8) 0.0045(8) -0.0108(8)
C52 0.0515(13) 0.0336(11) 0.0213(10) 0.0049(9) -0.0025(9) -0.0030(10)

loop_
_atom_type_symbol
_atom_type_description
_atom_type_scat_dispersion_real
_atom_type_scat_dispersion_imag
_atom_type_scat_source
C C 0.0181 0.0091 'International Tables Vol C Tables 4.2.6.8 and 6.1.1.4'
H H 0.0000 0.0000 'International Tables Vol C Tables 4.2.6.8 and 6.1.1.4'
N N 0.0311 0.0180 'International Tables Vol C Tables 4.2.6.8 and 6.1.1.4'
O O 0.0492 0.0322 'International Tables Vol C Tables 4.2.6.8 and 6.1.1.4'

loop_
_geom_angle_atom_site_label_1
_geom_angle_atom_site_label_2
_geom_angle_atom_site_label_3
_geom_angle
_geom_angle_site_symmetry_1
_geom_angle_site_symmetry_3
_geom_angle_publ_flag
C1 O1 C9 114.46(13) . . ?
C27 O3 C35 115.83(14) . . ?
O1 C1 C2 116.78(16) . . ?
O1 C1 C6 122.25(16) . . ?
C2 C1 C6 120.97(17) . . ?
C1 C2 C3 120.05(17) . . ?
C1 C2 H2 120.0 . . ?
C3 C2 H2 120.0 . . ?
C2 C3 C4 119.02(17) . . ?
C2 C3 C26 120.59(19) . . ?
C4 C3 C26 120.38(19) . . ?
C5 C4 C3 120.87(18) . . ?
C5 C4 H4 119.6 . . ?
C3 C4 H4 119.6 . . ?
C4 C5 C6 120.44(18) . . ?
C4 C5 H5 119.8 . . ?
C6 C5 H5 119.8 . . ?
C1 C6 C5 118.63(16) . . ?
C1 C6 C7 121.02(16) . . ?
C5 C6 C7 120.34(16) . . ?
O2 C7 C6 124.36(17) . . ?
O2 C7 C8 122.09(16) . . ?
C6 C7 C8 113.51(15) . . ?
C18 C8 C7 109.53(15) . . ?
C18 C8 C9 109.31(15) . . ?
C7 C8 C9 106.30(14) . . ?
C18 C8 C19 110.57(14) . . ?
C7 C8 C19 107.64(14) . . ?
C9 C8 C19 113.35(14) . . ?
O1 C9 C10 110.80(15) . . ?
O1 C9 C8 109.51(14) . . ?
C10 C9 C8 108.57(14) . . ?
O1 C9 H9 109.3 . . ?
C10 C9 H9 109.3 . . ?
C8 C9 H9 109.3 . . ?
C11 C10 C9 171.01(19) . . ?
C10 C11 C12 178.6(2) . . ?
C17 C12 C13 119.83(18) . . ?
C17 C12 C11 119.95(18) . . ?
C13 C12 C11 120.19(18) . . ?
C14 C13 C12 119.86(19) . . ?
C14 C13 H13 120.1 . . ?
C12 C13 H13 120.1 . . ?
C13 C14 C15 119.9(2) . . ?
C13 C14 H14 120.0 . . ?
C15 C14 H14 120.0 . . ?
C16 C15 C14 120.4(2) . . ?
C16 C15 H15 119.8 . . ?
C14 C15 H15 119.8 . . ?
C15 C16 C17 120.2(2) . . ?
C15 C16 H16 119.9 . . ?
C17 C16 H16 119.9 . . ?
C16 C17 C12 119.8(2) . . ?
C16 C17 H17 120.1 . . ?
C12 C17 H17 120.1 . . ?
N1 C18 C8 179.7(2) . . ?
C20 C19 C8 114.63(15) . . ?
C20 C19 H19A 108.6 . . ?
C8 C19 H19A 108.6 . . ?
C20 C19 H19B 108.6 . . ?
C8 C19 H19B 108.6 . . ?
H19A C19 H19B 107.6 . . ?
C21 C20 C25 118.78(17) . . ?
C21 C20 C19 120.55(16) . . ?
C25 C20 C19 120.65(16) . . ?
C22 C21 C20 120.80(18) . . ?
C22 C21 H21 119.6 . . ?
C20 C21 H21 119.6 . . ?
C21 C22 C23 119.93(19) . . ?
C21 C22 H22 120.0 . . ?
C23 C22 H22 120.0 . . ?
C24 C23 C22 119.99(19) . . ?
C24 C23 H23 120.0 . . ?
C22 C23 H23 120.0 . . ?
C23 C24 C25 120.14(19) . . ?
C23 C24 H24 119.9 . . ?
C25 C24 H24 119.9 . . ?
C24 C25 C20 120.35(18) . . ?
C24 C25 H25 119.8 . . ?
C20 C25 H25 119.8 . . ?
C3 C26 H26A 109.5 . . ?
C3 C26 H26B 109.5 . . ?
H26A C26 H26B 109.5 . . ?
C3 C26 H26C 109.5 . . ?
H26A C26 H26C 109.5 . . ?
H26B C26 H26C 109.5 . . ?
O3 C27 C28 116.71(16) . . ?
O3 C27 C32 122.50(16) . . ?
C28 C27 C32 120.75(17) . . ?
C29 C28 C27 120.26(17) . . ?
C29 C28 H28 119.9 . . ?
C27 C28 H28 119.9 . . ?
C28 C29 C30 119.13(17) . . ?
C28 C29 C52 120.19(19) . . ?
C30 C29 C52 120.66(19) . . ?
C31 C30 C29 120.56(18) . . ?
C31 C30 H30 119.7 . . ?
C29 C30 H30 119.7 . . ?
C30 C31 C32 120.66(18) . . ?
C30 C31 H31 119.7 . . ?
C32 C31 H31 119.7 . . ?
C27 C32 C31 118.63(17) . . ?
C27 C32 C33 120.95(16) . . ?
C31 C32 C33 120.39(16) . . ?
O4 C33 C32 124.40(18) . . ?
O4 C33 C34 122.21(17) . . ?
C32 C33 C34 113.33(15) . . ?
C44 C34 C33 109.80(15) . . ?
C44 C34 C35 108.47(14) . . ?
C33 C34 C35 107.04(15) . . ?
C44 C34 C45 110.71(15) . . ?
C33 C34 C45 106.83(15) . . ?
C35 C34 C45 113.87(15) . . ?
O3 C35 C36 110.73(15) . . ?
O3 C35 C34 110.12(14) . . ?
C36 C35 C34 109.68(15) . . ?
O3 C35 H35 108.8 . . ?
C36 C35 H35 108.8 . . ?
C34 C35 H35 108.8 . . ?
C37 C36 C35 175.34(19) . . ?
C36 C37 C38 176.22(19) . . ?
C39 C38 C43 119.77(17) . . ?
C39 C38 C37 118.65(16) . . ?
C43 C38 C37 121.59(17) . . ?
C40 C39 C38 120.22(17) . . ?
C40 C39 H39 119.9 . . ?
C38 C39 H39 119.9 . . ?
C39 C40 C41 120.01(18) . . ?
C39 C40 H40 120.0 . . ?
C41 C40 H40 120.0 . . ?
C42 C41 C40 119.87(17) . . ?
C42 C41 H41 120.1 . . ?
C40 C41 H41 120.1 . . ?
C41 C42 C43 120.80(17) . . ?
C41 C42 H42 119.6 . . ?
C43 C42 H42 119.6 . . ?
C42 C43 C38 119.32(17) . . ?
C42 C43 H43 120.3 . . ?
C38 C43 H43 120.3 . . ?
N2 C44 C34 178.9(2) . . ?
C46 C45 C34 115.07(15) . . ?
C46 C45 H45A 108.5 . . ?
C34 C45 H45A 108.5 . . ?
C46 C45 H45B 108.5 . . ?
C34 C45 H45B 108.5 . . ?
H45A C45 H45B 107.5 . . ?
C51 C46 C47 118.8(2) . . ?
C51 C46 C45 121.71(18) . . ?
C47 C46 C45 119.45(18) . . ?
C48 C47 C46 120.7(2) . . ?
C48 C47 H47 119.6 . . ?
C46 C47 H47 119.6 . . ?
C47 C48 C49 120.0(2) . . ?
C47 C48 H48 120.0 . . ?
C49 C48 H48 120.0 . . ?
C50 C49 C48 119.7(2) . . ?
C50 C49 H49 120.2 . . ?
C48 C49 H49 120.2 . . ?
C49 C50 C51 120.1(2) . . ?
C49 C50 H50 119.9 . . ?
C51 C50 H50 119.9 . . ?
C46 C51 C50 120.7(2) . . ?
C46 C51 H51 119.7 . . ?
C50 C51 H51 119.7 . . ?
C29 C52 H52A 109.5 . . ?
C29 C52 H52B 109.5 . . ?
H52A C52 H52B 109.5 . . ?
C29 C52 H52C 109.5 . . ?
H52A C52 H52C 109.5 . . ?
H52B C52 H52C 109.5 . . ?

loop_
_geom_bond_atom_site_label_1
_geom_bond_atom_site_label_2
_geom_bond_distance
_geom_bond_site_symmetry_2
_geom_bond_publ_flag
O1 C1 1.376(2) . ?
O1 C9 1.442(2) . ?
O2 C7 1.211(2) . ?
O3 C27 1.376(2) . ?
O3 C35 1.441(2) . ?
O4 C33 1.208(2) . ?
N1 C18 1.144(2) . ?
N2 C44 1.146(3) . ?
C1 C2 1.389(3) . ?
C1 C6 1.398(2) . ?
C2 C3 1.390(3) . ?
C2 H2 0.9500 . ?
C3 C4 1.405(3) . ?
C3 C26 1.504(3) . ?
C4 C5 1.374(3) . ?
C4 H4 0.9500 . ?
C5 C6 1.401(3) . ?
C5 H5 0.9500 . ?
C6 C7 1.477(2) . ?
C7 C8 1.539(2) . ?
C8 C18 1.474(2) . ?
C8 C9 1.552(2) . ?
C8 C19 1.560(2) . ?
C9 C10 1.471(3) . ?
C9 H9 1.0000 . ?
C10 C11 1.197(3) . ?
C11 C12 1.436(3) . ?
C12 C17 1.395(3) . ?
C12 C13 1.397(3) . ?
C13 C14 1.387(3) . ?
C13 H13 0.9500 . ?
C14 C15 1.390(3) . ?
C14 H14 0.9500 . ?
C15 C16 1.381(3) . ?
C15 H15 0.9500 . ?
C16 C17 1.388(3) . ?
C16 H16 0.9500 . ?
C17 H17 0.9500 . ?
C19 C20 1.512(3) . ?
C19 H19A 0.9900 . ?
C19 H19B 0.9900 . ?
C20 C21 1.393(3) . ?
C20 C25 1.395(3) . ?
C21 C22 1.387(3) . ?
C21 H21 0.9500 . ?
C22 C23 1.388(3) . ?
C22 H22 0.9500 . ?
C23 C24 1.382(3) . ?
C23 H23 0.9500 . ?
C24 C25 1.395(3) . ?
C24 H24 0.9500 . ?
C25 H25 0.9500 . ?
C26 H26A 0.9800 . ?
C26 H26B 0.9800 . ?
C26 H26C 0.9800 . ?
C27 C28 1.392(3) . ?
C27 C32 1.398(3) . ?
C28 C29 1.391(3) . ?
C28 H28 0.9500 . ?
C29 C30 1.404(3) . ?
C29 C52 1.507(3) . ?
C30 C31 1.378(3) . ?
C30 H30 0.9500 . ?
C31 C32 1.403(3) . ?
C31 H31 0.9500 . ?
C32 C33 1.473(3) . ?
C33 C34 1.538(3) . ?
C34 C44 1.472(2) . ?
C34 C35 1.560(2) . ?
C34 C45 1.564(2) . ?
C35 C36 1.471(3) . ?
C35 H35 1.0000 . ?
C36 C37 1.196(3) . ?
C37 C38 1.437(3) . ?
C38 C39 1.397(3) . ?
C38 C43 1.400(3) . ?
C39 C40 1.387(3) . ?
C39 H39 0.9500 . ?
C40 C41 1.391(3) . ?
C40 H40 0.9500 . ?
C41 C42 1.386(3) . ?
C41 H41 0.9500 . ?
C42 C43 1.391(3) . ?
C42 H42 0.9500 . ?
C43 H43 0.9500 . ?
C45 C46 1.512(3) . ?
C45 H45A 0.9900 . ?
C45 H45B 0.9900 . ?
C46 C51 1.385(3) . ?
C46 C47 1.394(3) . ?
C47 C48 1.386(3) . ?
C47 H47 0.9500 . ?
C48 C49 1.388(3) . ?
C48 H48 0.9500 . ?
C49 C50 1.385(3) . ?
C49 H49 0.9500 . ?
C50 C51 1.390(3) . ?
C50 H50 0.9500 . ?
C51 H51 0.9500 . ?
C52 H52A 0.9800 . ?
C52 H52B 0.9800 . ?
C52 H52C 0.9800 . ?

loop_
_geom_torsion_atom_site_label_1
_geom_torsion_atom_site_label_2
_geom_torsion_atom_site_label_3
_geom_torsion_atom_site_label_4
_geom_torsion
_geom_torsion_site_symmetry_1
_geom_torsion_site_symmetry_2
_geom_torsion_site_symmetry_3
_geom_torsion_site_symmetry_4
_geom_torsion_publ_flag
C9 O1 C1 C2 -159.87(15) . . . . ?
C9 O1 C1 C6 20.8(2) . . . . ?
O1 C1 C2 C3 -179.79(16) . . . . ?
C6 C1 C2 C3 -0.5(3) . . . . ?
C1 C2 C3 C4 -0.8(3) . . . . ?
C1 C2 C3 C26 -179.96(19) . . . . ?
C2 C3 C4 C5 0.9(3) . . . . ?
C26 C3 C4 C5 -179.9(2) . . . . ?
C3 C4 C5 C6 0.3(3) . . . . ?
O1 C1 C6 C5 -179.07(16) . . . . ?
C2 C1 C6 C5 1.7(3) . . . . ?
O1 C1 C6 C7 2.5(3) . . . . ?
C2 C1 C6 C7 -176.82(17) . . . . ?
C4 C5 C6 C1 -1.5(3) . . . . ?
C4 C5 C6 C7 176.94(19) . . . . ?
C1 C6 C7 O2 -171.74(18) . . . . ?
C5 C6 C7 O2 9.8(3) . . . . ?
C1 C6 C7 C8 10.4(2) . . . . ?
C5 C6 C7 C8 -168.05(16) . . . . ?
O2 C7 C8 C18 22.5(2) . . . . ?
C6 C7 C8 C18 -159.59(15) . . . . ?
O2 C7 C8 C9 140.48(18) . . . . ?
C6 C7 C8 C9 -41.60(19) . . . . ?
O2 C7 C8 C19 -97.8(2) . . . . ?
C6 C7 C8 C19 80.15(18) . . . . ?
C1 O1 C9 C10 64.75(18) . . . . ?
C1 O1 C9 C8 -54.99(18) . . . . ?
C18 C8 C9 O1 -177.30(14) . . . . ?
C7 C8 C9 O1 64.57(17) . . . . ?
C19 C8 C9 O1 -53.47(19) . . . . ?
C18 C8 C9 C10 61.60(19) . . . . ?
C7 C8 C9 C10 -56.53(18) . . . . ?
C19 C8 C9 C10 -174.57(14) . . . . ?
C17 C12 C13 C14 0.2(3) . . . . ?
C11 C12 C13 C14 -177.64(18) . . . . ?
C12 C13 C14 C15 1.8(3) . . . . ?
C13 C14 C15 C16 -2.2(3) . . . . ?
C14 C15 C16 C17 0.8(3) . . . . ?
C15 C16 C17 C12 1.2(3) . . . . ?
C13 C12 C17 C16 -1.6(3) . . . . ?
C11 C12 C17 C16 176.19(18) . . . . ?
C18 C8 C19 C20 60.6(2) . . . . ?
C7 C8 C19 C20 -179.79(15) . . . . ?
C9 C8 C19 C20 -62.5(2) . . . . ?
C8 C19 C20 C21 -91.9(2) . . . . ?
C8 C19 C20 C25 89.5(2) . . . . ?
C25 C20 C21 C22 0.2(3) . . . . ?
C19 C20 C21 C22 -178.39(17) . . . . ?
C20 C21 C22 C23 0.3(3) . . . . ?
C21 C22 C23 C24 -0.9(3) . . . . ?
C22 C23 C24 C25 1.0(3) . . . . ?
C23 C24 C25 C20 -0.5(3) . . . . ?
C21 C20 C25 C24 0.0(3) . . . . ?
C19 C20 C25 C24 178.51(18) . . . . ?
C35 O3 C27 C28 -161.91(15) . . . . ?
C35 O3 C27 C32 20.5(2) . . . . ?
O3 C27 C28 C29 -176.59(16) . . . . ?
C32 C27 C28 C29 1.1(3) . . . . ?
C27 C28 C29 C30 0.0(3) . . . . ?
C27 C28 C29 C52 178.33(18) . . . . ?
C28 C29 C30 C31 -0.6(3) . . . . ?
C52 C29 C30 C31 -178.84(19) . . . . ?
C29 C30 C31 C32 0.0(3) . . . . ?
O3 C27 C32 C31 175.88(16) . . . . ?
C28 C27 C32 C31 -1.6(3) . . . . ?
O3 C27 C32 C33 -2.2(3) . . . . ?
C28 C27 C32 C33 -179.77(17) . . . . ?
C30 C31 C32 C27 1.1(3) . . . . ?
C30 C31 C32 C33 179.26(18) . . . . ?
C27 C32 C33 O4 -166.41(19) . . . . ?
C31 C32 C33 O4 15.5(3) . . . . ?
C27 C32 C33 C34 16.3(2) . . . . ?
C31 C32 C33 C34 -161.80(16) . . . . ?
O4 C33 C34 C44 21.1(3) . . . . ?
C32 C33 C34 C44 -161.55(15) . . . . ?
O4 C33 C34 C35 138.63(19) . . . . ?
C32 C33 C34 C35 -43.99(19) . . . . ?
O4 C33 C34 C45 -99.0(2) . . . . ?
C32 C33 C34 C45 78.34(19) . . . . ?
C27 O3 C35 C36 70.74(18) . . . . ?
C27 O3 C35 C34 -50.73(19) . . . . ?
C44 C34 C35 O3 -179.80(15) . . . . ?
C33 C34 C35 O3 61.78(18) . . . . ?
C45 C34 C35 O3 -56.0(2) . . . . ?
C44 C34 C35 C36 58.1(2) . . . . ?
C33 C34 C35 C36 -60.31(18) . . . . ?
C45 C34 C35 C36 -178.14(15) . . . . ?
C43 C38 C39 C40 -1.1(3) . . . . ?
C37 C38 C39 C40 178.98(17) . . . . ?
C38 C39 C40 C41 1.2(3) . . . . ?
C39 C40 C41 C42 -0.2(3) . . . . ?
C40 C41 C42 C43 -0.9(3) . . . . ?
C41 C42 C43 C38 1.1(3) . . . . ?
C39 C38 C43 C42 0.0(3) . . . . ?
C37 C38 C43 C42 179.88(16) . . . . ?
C44 C34 C45 C46 49.3(2) . . . . ?
C33 C34 C45 C46 168.85(16) . . . . ?
C35 C34 C45 C46 -73.2(2) . . . . ?
C34 C45 C46 C51 79.2(2) . . . . ?
C34 C45 C46 C47 -102.5(2) . . . . ?
C51 C46 C47 C48 -0.5(3) . . . . ?
C45 C46 C47 C48 -178.90(18) . . . . ?
C46 C47 C48 C49 0.3(3) . . . . ?
C47 C48 C49 C50 0.1(3) . . . . ?
C48 C49 C50 C51 -0.3(4) . . . . ?
C47 C46 C51 C50 0.3(3) . . . . ?
C45 C46 C51 C50 178.66(19) . . . . ?
C49 C50 C51 C46 0.1(3) . . . . ?
